data_7238548
loop_
_publ_author_name
'Hatano, Junichi'
'Obata, Naoki'
'Yamaguchi, Shigeru'
'Yasuda, Takeshi'
'Matsuo, Yutaka'

_publ_section_title
;
 Soluble porphyrin donors for small molecule bulk heterojunction solar
 cells
;
_journal_issue 36
_journal_name_full 'Journal of Materials Chemistry'
_journal_page_first 19258
_journal_paper_doi 10.1039/c2jm33956k
_journal_volume 22
_journal_year 2012
_chemical_formula_sum 'C60 H68 Mg N4 O2 Si2'
_chemical_formula_weight 957.67
_chemical_name_common MgTIPSTEP-Ph
_chemical_name_systematic
;
DiphenylethynylBistriisopropylsilylethynelPorphyrinMg
;
_space_group_IT_number 2
_space_group_name_Hall '-P 1'
_space_group_name_H-M_alt 'P -1'
_symmetry_space_group_name_H-M 'P -1'
_atom_sites_solution_hydrogens geom
_atom_sites_solution_primary direct
_atom_sites_solution_secondary difmap
_audit_creation_method SHELXL-97
_cell_angle_alpha 102.6540(10)
_cell_angle_beta 98.9910(10)
_cell_angle_gamma 95.3040(10)
_cell_formula_units_Z 2
_cell_length_a 10.7018(2)
_cell_length_b 16.4164(3)
_cell_length_c 16.4397(3)
_cell_measurement_temperature 123(2)
_cell_volume 2759.28(9)
_computing_structure_refinement 'SHELXL-97 (Sheldrick, 1997)'
_computing_structure_solution 'SHELXS-97 (Sheldrick, 1990)'
_diffrn_ambient_temperature 123(2)
_diffrn_measured_fraction_theta_full 0.988
_diffrn_measured_fraction_theta_max 0.988
_diffrn_radiation_monochromator graphite
_diffrn_radiation_source 'fine-focus sealed tube'
_diffrn_radiation_type CuK\a
_diffrn_radiation_wavelength 1.54187
_diffrn_reflns_av_R_equivalents 0.0556
_diffrn_reflns_av_sigmaI/netI 0.0876
_diffrn_reflns_limit_h_max 12
_diffrn_reflns_limit_h_min -12
_diffrn_reflns_limit_k_max 19
_diffrn_reflns_limit_k_min -19
_diffrn_reflns_limit_l_max 19
_diffrn_reflns_limit_l_min -19
_diffrn_reflns_number 17882
_diffrn_reflns_theta_full 66.99
_diffrn_reflns_theta_max 66.99
_diffrn_reflns_theta_min 3.45
_exptl_absorpt_coefficient_mu 1.036
_exptl_crystal_density_diffrn 1.153
_exptl_crystal_density_method 'not measured'
_exptl_crystal_F_000 1024
_exptl_crystal_size_max 0.05
_exptl_crystal_size_mid 0.05
_exptl_crystal_size_min 0.05
_refine_diff_density_max 0.700
_refine_diff_density_min -0.477
_refine_diff_density_rms 0.095
_refine_ls_extinction_coef 0.0020(6)
_refine_ls_extinction_expression Fc^*^=kFc[1+0.001xFc^2^\l^3^/sin(2\q)]^-1/4^
_refine_ls_extinction_method SHELXL
_refine_ls_goodness_of_fit_ref 1.202
_refine_ls_hydrogen_treatment constr
_refine_ls_matrix_type full
_refine_ls_number_parameters 642
_refine_ls_number_reflns 9738
_refine_ls_number_restraints 0
_refine_ls_restrained_S_all 1.202
_refine_ls_R_factor_all 0.2162
_refine_ls_R_factor_gt 0.1206
_refine_ls_shift/su_max 0.002
_refine_ls_shift/su_mean 0.000
_refine_ls_structure_factor_coef Fsqd
_refine_ls_weighting_details 'calc w=1/[\s^2^(Fo^2^)+(0.2000P)^2^+0.0000P] where P=(Fo^2^+2Fc^2^)/3'
_refine_ls_weighting_scheme calc
_refine_ls_wR_factor_gt 0.3153
_refine_ls_wR_factor_ref 0.4209
_reflns_number_gt 3561
_reflns_number_total 9738
_reflns_threshold_expression >2sigma(I)
_cod_data_source_file c2jm33956k.txt
_cod_data_source_block PhMgPor
_cod_database_code 7238548

loop_
_symmetry_equiv_pos_as_xyz
'x, y, z'
'-x, -y, -z'

loop_
_atom_site_label
_atom_site_type_symbol
_atom_site_fract_x
_atom_site_fract_y
_atom_site_fract_z
_atom_site_U_iso_or_equiv
_atom_site_adp_type
_atom_site_occupancy
_atom_site_symmetry_multiplicity
_atom_site_calc_flag
_atom_site_refinement_flags
_atom_site_disorder_assembly
_atom_site_disorder_group
Si1 Si 0.7680(2) 0.59134(12) 0.05882(12) 0.0802(7) Uani 1 1 d . . .
Mg1 Mg 0.7106(2) 0.11628(13) -0.20079(13) 0.0714(7) Uani 1 1 d . . .
Si2 Si 0.8360(2) -0.33178(13) -0.44582(13) 0.0923(8) Uani 1 1 d . . .
N1 N 0.7650(5) 0.1834(3) -0.0756(3) 0.0676(14) Uani 1 1 d . . .
N2 N 0.7216(5) 0.0598(3) -0.3235(3) 0.0689(14) Uani 1 1 d . . .
N3 N 0.7775(5) 0.0138(3) -0.1628(3) 0.0719(15) Uani 1 1 d . . .
N4 N 0.7148(5) 0.2303(3) -0.2363(3) 0.0700(14) Uani 1 1 d . . .
C1 C 0.7397(6) 0.3256(4) -0.0952(4) 0.0713(18) Uani 1 1 d . . .
C2 C 0.7216(6) 0.3078(4) -0.1844(4) 0.0685(17) Uani 1 1 d . . .
C3 C 0.8058(6) 0.0021(4) -0.0824(4) 0.0710(17) Uani 1 1 d . . .
C4 C 0.8385(6) 0.0454(4) 0.0719(5) 0.0736(18) Uani 1 1 d . . .
C5 C 0.7990(7) 0.2153(5) 0.0701(4) 0.085(2) Uani 1 1 d . . .
H1 H 0.8150 0.2083 0.1252 0.102 Uiso 1 1 calc R . .
C6 C 0.7106(6) 0.3708(4) -0.2323(4) 0.0741(19) Uani 1 1 d . . .
H2 H 0.7140 0.4284 -0.2108 0.089 Uiso 1 1 calc R . .
C7 C 0.8631(7) 0.0290(5) 0.1405(5) 0.081(2) Uani 1 1 d . . .
C8 C 0.6580(7) 0.1983(4) -0.4713(5) 0.083(2) Uani 1 1 d . . .
C9 C 0.8111(6) 0.0669(5) -0.0088(4) 0.0718(18) Uani 1 1 d . . .
C10 C 0.6856(7) 0.1771(4) -0.3909(4) 0.0735(18) Uani 1 1 d . . .
C11 C 0.7851(6) -0.0632(4) -0.2148(4) 0.0693(17) Uani 1 1 d . . .
C12 C 0.6944(6) 0.3303(4) -0.3146(4) 0.0744(19) Uani 1 1 d . . .
H3 H 0.6827 0.3541 -0.3612 0.089 Uiso 1 1 calc R . .
C13 C 0.8880(7) 0.0087(5) 0.2221(4) 0.0760(19) Uani 1 1 d . . .
C14 C 0.8221(7) -0.1218(4) -0.1653(4) 0.079(2) Uani 1 1 d . . .
H4 H 0.8351 -0.1772 -0.1858 0.095 Uiso 1 1 calc R . .
C15 C 0.7566(6) 0.2664(4) -0.0440(4) 0.0693(17) Uani 1 1 d . . .
C16 C 0.6989(6) 0.2427(4) -0.3158(4) 0.0732(18) Uani 1 1 d . . .
C17 C 0.7643(7) -0.0808(4) -0.3032(4) 0.078(2) Uani 1 1 d . . .
C18 C 0.7787(7) 0.2881(5) 0.0473(4) 0.080(2) Uani 1 1 d . . .
H5 H 0.7789 0.3407 0.0829 0.096 Uiso 1 1 calc R . .
C19 C 0.7332(6) -0.0232(4) -0.3544(4) 0.0722(18) Uani 1 1 d . . .
C20 C 0.7915(6) 0.1511(4) -0.0058(4) 0.0721(18) Uani 1 1 d . . .
C21 C 0.6862(7) 0.0271(5) -0.4704(4) 0.087(2) Uani 1 1 d . . .
H6 H 0.6685 0.0339 -0.5255 0.104 Uiso 1 1 calc R . .
C22 C 0.6945(6) 0.0909(4) -0.3942(4) 0.0702(17) Uani 1 1 d . . .
C23 C 0.6126(7) 0.2243(5) -0.6256(4) 0.086(2) Uani 1 1 d . . .
C24 C 0.8342(7) -0.0817(4) -0.0846(4) 0.0766(19) Uani 1 1 d . . .
H7 H 0.8570 -0.1040 -0.0379 0.092 Uiso 1 1 calc R . .
C25 C 0.7513(6) 0.4842(4) -0.0091(4) 0.0752(19) Uani 1 1 d . . .
C26 C 0.7807(7) -0.1645(5) -0.3496(4) 0.082(2) Uani 1 1 d . . .
C27 C 0.7454(7) 0.4127(5) -0.0487(4) 0.0766(19) Uani 1 1 d . . .
C28 C 0.7092(7) -0.0449(5) -0.4470(4) 0.087(2) Uani 1 1 d . . .
H8 H 0.7096 -0.0974 -0.4825 0.105 Uiso 1 1 calc R . .
C29 C 0.6382(7) 0.2121(4) -0.5407(5) 0.086(2) Uani 1 1 d . . .
C30 C 0.9258(7) -0.0673(5) 0.2305(4) 0.087(2) Uani 1 1 d . . .
H9 H 0.9365 -0.1066 0.1828 0.105 Uiso 1 1 calc R . .
C31 C 0.7992(7) -0.2323(4) -0.3865(4) 0.082(2) Uani 1 1 d . . .
C32 C 0.9316(8) -0.0302(6) 0.3788(5) 0.103(3) Uani 1 1 d . . .
H10 H 0.9448 -0.0439 0.4311 0.123 Uiso 1 1 calc R . .
C33 C 0.8724(7) 0.0676(5) 0.2948(5) 0.087(2) Uani 1 1 d . . .
H11 H 0.8471 0.1195 0.2910 0.105 Uiso 1 1 calc R . .
C34 C 0.8956(8) 0.0464(6) 0.3717(5) 0.098(3) Uani 1 1 d . . .
H12 H 0.8865 0.0851 0.4203 0.117 Uiso 1 1 calc R . .
C35 C 0.9477(7) -0.0856(5) 0.3079(5) 0.095(2) Uani 1 1 d . . .
H13 H 0.9743 -0.1371 0.3123 0.114 Uiso 1 1 calc R . .
C36 C 0.9807(8) -0.3049(5) -0.4924(5) 0.098(2) Uani 1 1 d . . .
H61 H 1.0469 -0.2759 -0.4438 0.117 Uiso 1 1 calc R . .
C37 C 1.0360(11) -0.3808(6) -0.5365(6) 0.147(4) Uani 1 1 d . . .
H19 H 0.9740 -0.4130 -0.5840 0.221 Uiso 1 1 calc R A .
H20 H 1.0578 -0.4152 -0.4975 0.221 Uiso 1 1 calc R . .
H21 H 1.1111 -0.3621 -0.5561 0.221 Uiso 1 1 calc R . .
C38 C 0.9219(8) 0.6050(5) 0.1357(5) 0.100(2) Uani 1 1 d . . .
H62 H 0.9881 0.6033 0.1006 0.119 Uiso 1 1 calc R . .
C39 C 0.5348(9) 0.1624(8) -0.7739(6) 0.125(3) Uani 1 1 d . . .
H14 H 0.4985 0.1166 -0.8182 0.150 Uiso 1 1 calc R . .
C40 C 0.7742(11) 0.6699(6) -0.0084(6) 0.128(3) Uani 1 1 d . . .
H63 H 0.7836 0.7264 0.0288 0.153 Uiso 1 1 calc R . .
C41 C 0.8843(12) 0.6647(7) -0.0532(8) 0.168(5) Uani 1 1 d . . .
H22 H 0.8715 0.6125 -0.0953 0.252 Uiso 1 1 calc R . .
H23 H 0.9610 0.6674 -0.0131 0.252 Uiso 1 1 calc R . .
H24 H 0.8916 0.7109 -0.0800 0.252 Uiso 1 1 calc R . .
C43 C 0.8822(12) -0.3946(6) -0.3649(6) 0.124(3) Uani 1 1 d . . .
H64 H 0.9044 -0.4483 -0.3948 0.149 Uiso 1 1 calc R . .
C44 C 0.9628(9) -0.2423(6) -0.5489(5) 0.123(3) Uani 1 1 d . . .
H25 H 1.0437 -0.2238 -0.5616 0.184 Uiso 1 1 calc R A .
H26 H 0.9284 -0.1946 -0.5197 0.184 Uiso 1 1 calc R . .
H27 H 0.9050 -0.2692 -0.6006 0.184 Uiso 1 1 calc R . .
C45 C 0.5667(10) 0.2397(9) -0.7882(7) 0.129(4) Uani 1 1 d . . .
H15 H 0.5538 0.2449 -0.8440 0.154 Uiso 1 1 calc R . .
C46 C 0.5586(8) 0.1549(6) -0.6912(5) 0.111(3) Uani 1 1 d . . .
H16 H 0.5384 0.1031 -0.6792 0.133 Uiso 1 1 calc R . .
C47 C 0.9430(10) 0.5377(6) 0.1818(6) 0.143(4) Uani 1 1 d . . .
H28 H 1.0296 0.5469 0.2117 0.214 Uiso 1 1 calc R . .
H29 H 0.9274 0.4839 0.1420 0.214 Uiso 1 1 calc R . .
H30 H 0.8858 0.5389 0.2215 0.214 Uiso 1 1 calc R . .
C48 C 0.6412(12) 0.2987(7) -0.6427(6) 0.158(5) Uani 1 1 d . . .
H17 H 0.6786 0.3446 -0.5988 0.190 Uiso 1 1 calc R . .
C49 C 0.9516(8) 0.6918(6) 0.1964(5) 0.132(3) Uani 1 1 d . . .
H31 H 0.8916 0.6976 0.2344 0.198 Uiso 1 1 calc R . .
H32 H 0.9456 0.7344 0.1647 0.198 Uiso 1 1 calc R . .
H33 H 1.0365 0.6983 0.2285 0.198 Uiso 1 1 calc R . .
C50 C 0.6478(12) 0.6580(7) -0.0755(7) 0.190(6) Uani 1 1 d . . .
H34 H 0.6451 0.7063 -0.0995 0.285 Uiso 1 1 calc R . .
H35 H 0.5754 0.6521 -0.0483 0.285 Uiso 1 1 calc R . .
H36 H 0.6456 0.6084 -0.1197 0.285 Uiso 1 1 calc R . .
C51 C 0.9994(11) -0.3498(8) -0.2963(6) 0.162(4) Uani 1 1 d . . .
H37 H 0.9817 -0.2956 -0.2681 0.242 Uiso 1 1 calc R A .
H38 H 1.0724 -0.3429 -0.3226 0.242 Uiso 1 1 calc R . .
H39 H 1.0167 -0.3832 -0.2557 0.242 Uiso 1 1 calc R . .
C52 C 0.6119(11) 0.5339(7) 0.1665(7) 0.169(5) Uani 1 1 d . . .
H40 H 0.6910 0.5403 0.2054 0.253 Uiso 1 1 calc R . .
H41 H 0.5947 0.4775 0.1318 0.253 Uiso 1 1 calc R . .
H42 H 0.5441 0.5448 0.1977 0.253 Uiso 1 1 calc R . .
C53 C 0.6157(12) 0.3091(8) -0.7266(8) 0.162(5) Uani 1 1 d . . .
H18 H 0.6320 0.3614 -0.7387 0.194 Uiso 1 1 calc R . .
C54 C 0.6384(16) -0.3253(12) -0.5825(10) 0.131(7) Uani 0.50 1 d P A 1
H43 H 0.6983 -0.3076 -0.6150 0.196 Uiso 1 1 calc R A 1
H44 H 0.6168 -0.2768 -0.5456 0.196 Uiso 1 1 calc R A 1
H45 H 0.5627 -0.3557 -0.6202 0.196 Uiso 1 1 calc R A 1
C55 C 0.6956(12) -0.3801(7) -0.5318(8) 0.152(4) Uani 1 1 d . A 1
H65 H 0.6302 -0.3850 -0.4969 0.182 Uiso 1 1 calc R A 1
C56 C 0.7659(14) -0.4142(7) -0.3230(7) 0.187(6) Uani 1 1 d . . .
H46 H 0.7890 -0.4473 -0.2829 0.280 Uiso 1 1 calc R A .
H47 H 0.6961 -0.4450 -0.3659 0.280 Uiso 1 1 calc R . .
H48 H 0.7410 -0.3624 -0.2944 0.280 Uiso 1 1 calc R . .
O1 O 0.5189(4) 0.0881(3) -0.2116(3) 0.0831(14) Uani 1 1 d . . .
H1A H 0.4903 0.0676 -0.1684 0.100 Uiso 1 1 calc R . .
C58 C 0.4236(8) 0.0970(5) -0.2799(5) 0.110(3) Uani 1 1 d . . .
H58 H 0.4621 0.1290 -0.3141 0.165 Uiso 1 1 calc R . .
H59 H 0.3579 0.1258 -0.2572 0.165 Uiso 1 1 calc R . .
H60 H 0.3869 0.0423 -0.3142 0.165 Uiso 1 1 calc R . .
C59 C 0.6214(7) 0.5974(6) 0.1090(6) 0.116(3) Uani 1 1 d . . .
H66 H 0.5469 0.5819 0.0631 0.139 Uiso 1 1 calc R . .
C60 C 0.6151(8) 0.6888(6) 0.1596(7) 0.150(4) Uani 1 1 d . . .
H49 H 0.5356 0.6909 0.1796 0.225 Uiso 1 1 calc R . .
H50 H 0.6214 0.7269 0.1232 0.225 Uiso 1 1 calc R . .
H51 H 0.6845 0.7049 0.2070 0.225 Uiso 1 1 calc R . .
O2 O 0.4242(8) 0.0517(6) -0.0860(4) 0.179(4) Uani 1 1 d . . .
H67 H 0.3727 0.0143 -0.0800 0.269 Uiso 1 1 calc R . .
C61 C 0.4466(9) 0.1167(7) -0.0153(6) 0.150(4) Uani 1 1 d . . .
H52 H 0.4280 0.0959 0.0324 0.224 Uiso 1 1 calc R . .
H53 H 0.3930 0.1588 -0.0243 0.224 Uiso 1 1 calc R . .
H54 H 0.5345 0.1409 -0.0042 0.224 Uiso 1 1 calc R . .
C62 C 0.6971(15) -0.4721(9) -0.5701(10) 0.259(8) Uani 1 1 d . . .
H55 H 0.6183 -0.4945 -0.6086 0.389 Uiso 1 1 calc R A 1
H56 H 0.7070 -0.5020 -0.5259 0.389 Uiso 1 1 calc R A 1
H57 H 0.7670 -0.4784 -0.6001 0.389 Uiso 1 1 calc R A 1
C63 C 0.566(4) -0.381(2) -0.519(2) 0.241(14) Uiso 0.50 1 d P B 2

loop_
_atom_site_aniso_label
_atom_site_aniso_U_11
_atom_site_aniso_U_22
_atom_site_aniso_U_33
_atom_site_aniso_U_23
_atom_site_aniso_U_13
_atom_site_aniso_U_12
Si1 0.0943(16) 0.0688(13) 0.0749(13) 0.0079(10) 0.0139(11) 0.0218(11)
Mg1 0.0820(16) 0.0727(15) 0.0608(14) 0.0125(11) 0.0164(11) 0.0189(11)
Si2 0.130(2) 0.0702(13) 0.0771(14) 0.0077(11) 0.0256(13) 0.0270(12)
N1 0.078(4) 0.066(3) 0.061(3) 0.017(3) 0.016(3) 0.013(3)
N2 0.084(4) 0.069(3) 0.062(3) 0.019(3) 0.023(3) 0.024(3)
N3 0.085(4) 0.071(4) 0.057(3) 0.006(3) 0.015(3) 0.014(3)
N4 0.088(4) 0.069(3) 0.055(3) 0.010(3) 0.019(3) 0.019(3)
C1 0.076(5) 0.071(4) 0.064(4) 0.002(3) 0.020(3) 0.017(3)
C2 0.079(5) 0.064(4) 0.063(4) 0.009(3) 0.018(3) 0.017(3)
C3 0.072(5) 0.075(5) 0.064(4) 0.012(4) 0.014(3) 0.011(3)
C4 0.083(5) 0.070(4) 0.065(4) 0.009(4) 0.017(4) 0.008(4)
C5 0.098(6) 0.092(5) 0.062(4) 0.015(4) 0.015(4) 0.010(4)
C6 0.098(5) 0.065(4) 0.062(4) 0.013(4) 0.017(4) 0.026(4)
C7 0.089(5) 0.091(5) 0.063(5) 0.012(4) 0.018(4) 0.013(4)
C8 0.109(6) 0.079(5) 0.071(5) 0.019(4) 0.036(4) 0.035(4)
C9 0.080(5) 0.087(5) 0.050(4) 0.018(4) 0.016(3) 0.006(4)
C10 0.086(5) 0.081(5) 0.059(4) 0.025(4) 0.016(4) 0.011(4)
C11 0.081(5) 0.068(4) 0.063(4) 0.018(4) 0.021(3) 0.016(3)
C12 0.091(5) 0.075(5) 0.067(4) 0.030(4) 0.015(4) 0.025(4)
C13 0.083(5) 0.078(5) 0.066(5) 0.019(4) 0.010(4) 0.006(4)
C14 0.109(6) 0.063(4) 0.071(5) 0.017(4) 0.024(4) 0.023(4)
C15 0.066(4) 0.083(5) 0.061(4) 0.016(4) 0.015(3) 0.019(3)
C16 0.077(5) 0.086(5) 0.059(4) 0.016(4) 0.018(3) 0.018(4)
C17 0.098(6) 0.073(5) 0.069(5) 0.016(4) 0.029(4) 0.015(4)
C18 0.103(6) 0.077(5) 0.055(4) 0.000(4) 0.018(4) 0.016(4)
C19 0.075(5) 0.076(5) 0.068(4) 0.012(4) 0.026(4) 0.012(4)
C20 0.082(5) 0.069(4) 0.061(4) 0.007(4) 0.015(4) 0.008(4)
C21 0.112(6) 0.093(5) 0.051(4) 0.008(4) 0.011(4) 0.018(4)
C22 0.082(5) 0.073(4) 0.056(4) 0.018(4) 0.012(3) 0.007(3)
C23 0.104(6) 0.108(6) 0.050(4) 0.019(4) 0.020(4) 0.030(5)
C24 0.094(5) 0.073(5) 0.070(5) 0.026(4) 0.019(4) 0.021(4)
C25 0.080(5) 0.076(5) 0.068(4) 0.011(4) 0.014(4) 0.013(4)
C26 0.098(6) 0.081(5) 0.069(5) 0.013(4) 0.026(4) 0.017(4)
C27 0.087(5) 0.075(5) 0.062(4) 0.005(4) 0.013(4) 0.007(4)
C28 0.124(7) 0.089(5) 0.053(4) 0.010(4) 0.028(4) 0.032(5)
C29 0.109(6) 0.081(5) 0.069(5) 0.013(4) 0.023(4) 0.021(4)
C30 0.105(6) 0.093(5) 0.064(5) 0.015(4) 0.012(4) 0.025(4)
C31 0.116(6) 0.067(5) 0.065(4) 0.016(4) 0.019(4) 0.013(4)
C32 0.134(8) 0.108(7) 0.064(5) 0.034(5) 0.002(5) 0.004(6)
C33 0.111(6) 0.081(5) 0.069(5) 0.010(4) 0.019(4) 0.021(4)
C34 0.119(7) 0.114(7) 0.054(5) 0.016(4) 0.014(4) -0.008(5)
C35 0.109(6) 0.101(6) 0.076(5) 0.034(5) 0.006(5) 0.012(5)
C36 0.114(6) 0.101(6) 0.087(5) 0.022(5) 0.031(5) 0.035(5)
C37 0.199(11) 0.109(7) 0.161(9) 0.020(6) 0.106(8) 0.061(7)
C38 0.117(7) 0.087(5) 0.083(5) 0.005(5) -0.005(5) 0.028(5)
C39 0.134(8) 0.160(10) 0.066(6) 0.004(6) 0.007(5) 0.024(7)
C40 0.166(10) 0.110(7) 0.122(8) 0.042(6) 0.039(8) 0.040(6)
C41 0.175(11) 0.186(11) 0.197(12) 0.115(10) 0.076(10) 0.061(9)
C43 0.201(11) 0.101(6) 0.105(7) 0.049(6) 0.068(8) 0.069(7)
C44 0.157(9) 0.132(7) 0.098(6) 0.044(6) 0.038(6) 0.045(6)
C45 0.139(9) 0.167(11) 0.098(8) 0.057(8) 0.031(7) 0.035(8)
C46 0.135(8) 0.139(8) 0.062(5) 0.023(5) 0.021(5) 0.029(6)
C47 0.148(9) 0.158(9) 0.130(8) 0.065(7) -0.010(7) 0.044(7)
C48 0.276(15) 0.116(8) 0.092(7) 0.058(6) 0.024(8) 0.009(8)
C49 0.095(6) 0.135(8) 0.126(7) -0.042(6) 0.003(5) 0.013(5)
C50 0.214(13) 0.191(12) 0.150(10) 0.064(9) -0.065(9) 0.063(10)
C51 0.176(11) 0.204(12) 0.112(8) 0.061(8) -0.003(8) 0.061(9)
C52 0.173(11) 0.160(10) 0.208(12) 0.070(9) 0.107(9) 0.012(8)
C53 0.242(14) 0.127(9) 0.119(9) 0.065(8) 0.012(9) -0.013(9)
C54 0.087(13) 0.19(2) 0.088(13) -0.004(13) -0.029(10) 0.021(13)
C55 0.151(11) 0.124(9) 0.140(9) -0.030(7) -0.002(8) 0.007(7)
C56 0.306(18) 0.129(9) 0.150(10) 0.057(8) 0.094(11) 0.014(10)
O1 0.068(3) 0.098(3) 0.083(3) 0.023(3) 0.017(3) 0.000(2)
C58 0.099(6) 0.111(7) 0.105(6) 0.005(5) 0.000(5) 0.014(5)
C59 0.074(5) 0.113(7) 0.145(8) -0.020(6) 0.044(5) 0.016(5)
C60 0.089(7) 0.136(8) 0.200(10) -0.033(8) 0.041(7) 0.031(6)
O2 0.148(7) 0.263(10) 0.094(5) 0.005(6) 0.035(4) -0.072(6)
C61 0.127(9) 0.186(11) 0.122(9) 0.008(8) 0.046(7) -0.018(8)
C62 0.271(18) 0.168(13) 0.243(16) -0.092(12) -0.006(13) -0.028(12)

loop_
_atom_type_symbol
_atom_type_description
_atom_type_scat_dispersion_real
_atom_type_scat_dispersion_imag
_atom_type_scat_source
C C 0.0181 0.0091 'International Tables Vol C Tables 4.2.6.8 and 6.1.1.4'
H H 0.0000 0.0000 'International Tables Vol C Tables 4.2.6.8 and 6.1.1.4'
N N 0.0311 0.0180 'International Tables Vol C Tables 4.2.6.8 and 6.1.1.4'
Si Si 0.2541 0.3302 'International Tables Vol C Tables 4.2.6.8 and 6.1.1.4'
Mg Mg 0.1719 0.1771 'International Tables Vol C Tables 4.2.6.8 and 6.1.1.4'
O O 0.0492 0.0322 'International Tables Vol C Tables 4.2.6.8 and 6.1.1.4'

loop_
_geom_angle_atom_site_label_1
_geom_angle_atom_site_label_2
_geom_angle_atom_site_label_3
_geom_angle
C25 Si1 C38 106.2(3)
C25 Si1 C40 109.3(4)
C38 Si1 C40 110.4(4)
C25 Si1 C59 106.4(3)
C38 Si1 C59 114.6(4)
C40 Si1 C59 109.7(5)
O1 Mg1 N2 97.0(2)
O1 Mg1 N3 102.0(2)
N2 Mg1 N3 89.2(2)
O1 Mg1 N1 102.4(2)
N2 Mg1 N1 160.5(2)
N3 Mg1 N1 87.5(2)
O1 Mg1 N4 99.1(2)
N2 Mg1 N4 87.8(2)
N3 Mg1 N4 158.9(2)
N1 Mg1 N4 88.4(2)
C31 Si2 C55 108.2(5)
C31 Si2 C43 105.9(4)
C55 Si2 C43 116.5(6)
C31 Si2 C36 106.1(3)
C55 Si2 C36 110.8(5)
C43 Si2 C36 108.7(4)
C15 N1 C20 104.9(5)
C15 N1 Mg1 126.8(4)
C20 N1 Mg1 127.0(4)
C22 N2 C19 104.6(5)
C22 N2 Mg1 127.8(4)
C19 N2 Mg1 126.4(4)
C3 N3 C11 104.5(5)
C3 N3 Mg1 128.5(4)
C11 N3 Mg1 126.4(4)
C16 N4 C2 105.4(5)
C16 N4 Mg1 127.7(4)
C2 N4 Mg1 126.6(4)
C2 C1 C15 126.4(6)
C2 C1 C27 118.5(6)
C15 C1 C27 115.1(6)
N4 C2 C1 125.4(6)
N4 C2 C6 110.8(5)
C1 C2 C6 123.8(6)
N3 C3 C9 123.1(6)
N3 C3 C24 110.6(6)
C9 C3 C24 126.2(7)
C7 C4 C9 178.6(8)
C18 C5 C20 107.8(6)
C12 C6 C2 106.7(6)
C4 C7 C13 178.1(8)
C29 C8 C10 176.1(7)
C20 C9 C3 126.8(6)
C20 C9 C4 115.8(6)
C3 C9 C4 117.4(6)
C22 C10 C16 126.1(6)
C22 C10 C8 115.7(6)
C16 C10 C8 118.3(6)
N3 C11 C17 124.8(6)
N3 C11 C14 110.5(6)
C17 C11 C14 124.7(6)
C6 C12 C16 106.0(6)
C30 C13 C33 119.0(7)
C30 C13 C7 121.6(7)
C33 C13 C7 119.3(7)
C24 C14 C11 106.8(6)
N1 C15 C1 123.6(6)
N1 C15 C18 111.8(6)
C1 C15 C18 124.3(6)
N4 C16 C10 124.2(6)
N4 C16 C12 111.1(6)
C10 C16 C12 124.7(6)
C11 C17 C19 126.3(6)
C11 C17 C26 118.5(6)
C19 C17 C26 115.1(6)
C5 C18 C15 105.0(6)
N2 C19 C17 124.6(6)
N2 C19 C28 110.8(6)
C17 C19 C28 124.5(6)
N1 C20 C9 124.4(6)
N1 C20 C5 110.4(6)
C9 C20 C5 125.2(7)
C28 C21 C22 107.0(6)
N2 C22 C10 123.4(6)
N2 C22 C21 111.7(6)
C10 C22 C21 124.7(6)
C48 C23 C46 119.7(8)
C48 C23 C29 122.1(8)
C46 C23 C29 118.1(8)
C14 C24 C3 107.6(6)
C27 C25 Si1 175.3(6)
C31 C26 C17 177.5(9)
C25 C27 C1 178.9(8)
C21 C28 C19 105.8(6)
C8 C29 C23 177.3(8)
C35 C30 C13 120.7(7)
C26 C31 Si2 175.9(7)
C35 C32 C34 118.8(8)
C34 C33 C13 118.3(7)
C32 C34 C33 121.9(8)
C32 C35 C30 121.2(8)
C37 C36 C44 110.7(7)
C37 C36 Si2 114.4(6)
C44 C36 Si2 114.3(6)
C47 C38 C49 111.0(7)
C47 C38 Si1 117.2(6)
C49 C38 Si1 113.0(5)
C45 C39 C46 117.3(10)
C41 C40 C50 109.0(9)
C41 C40 Si1 112.0(7)
C50 C40 Si1 111.5(8)
C51 C43 C56 110.5(8)
C51 C43 Si2 112.9(7)
C56 C43 Si2 109.6(7)
C53 C45 C39 124.3(10)
C39 C46 C23 120.7(9)
C23 C48 C53 121.1(10)
C45 C53 C48 116.9(10)
C54 C55 C62 121.1(12)
C54 C55 Si2 117.5(9)
C62 C55 Si2 113.7(10)
C58 O1 Mg1 125.9(5)
C52 C59 C60 110.8(8)
C52 C59 Si1 111.9(6)
C60 C59 Si1 111.6(6)

loop_
_geom_bond_atom_site_label_1
_geom_bond_atom_site_label_2
_geom_bond_distance
Si1 C25 1.841(7)
Si1 C38 1.875(8)
Si1 C40 1.877(9)
Si1 C59 1.884(7)
Mg1 O1 2.032(5)
Mg1 N2 2.054(5)
Mg1 N3 2.067(6)
Mg1 N1 2.074(6)
Mg1 N4 2.078(6)
Si2 C31 1.821(8)
Si2 C55 1.873(11)
Si2 C43 1.889(8)
Si2 C36 1.889(8)
N1 C15 1.364(8)
N1 C20 1.368(8)
N2 C22 1.369(7)
N2 C19 1.371(8)
N3 C3 1.369(8)
N3 C11 1.379(7)
N4 C16 1.354(7)
N4 C2 1.357(7)
C1 C2 1.408(8)
C1 C15 1.424(9)
C1 C27 1.457(9)
C2 C6 1.434(8)
C3 C9 1.414(8)
C3 C24 1.430(8)
C4 C7 1.210(9)
C4 C9 1.440(9)
C5 C18 1.354(9)
C5 C20 1.432(8)
C6 C12 1.346(8)
C7 C13 1.444(9)
C8 C29 1.200(9)
C8 C10 1.435(9)
C9 C20 1.410(9)
C10 C22 1.417(9)
C10 C16 1.427(8)
C11 C17 1.395(8)
C11 C14 1.436(8)
C12 C16 1.439(8)
C13 C30 1.374(9)
C13 C33 1.407(9)
C14 C24 1.326(8)
C15 C18 1.441(8)
C17 C19 1.426(9)
C17 C26 1.459(9)
C19 C28 1.460(9)
C21 C28 1.353(9)
C21 C22 1.430(8)
C23 C48 1.332(11)
C23 C46 1.393(10)
C23 C29 1.441(10)
C25 C27 1.202(8)
C26 C31 1.194(9)
C30 C35 1.361(9)
C32 C35 1.358(10)
C32 C34 1.372(10)
C33 C34 1.376(9)
C36 C37 1.518(10)
C36 C44 1.534(10)
C38 C47 1.485(10)
C38 C49 1.524(10)
C39 C45 1.362(13)
C39 C46 1.378(10)
C40 C41 1.483(12)
C40 C50 1.573(13)
C43 C51 1.553(13)
C43 C56 1.555(13)
C45 C53 1.347(13)
C48 C53 1.414(12)
C52 C59 1.560(12)
C54 C55 1.466(18)
C55 C62 1.506(15)
O1 C58 1.437(8)
C59 C60 1.561(11)
O2 C61 1.368(10)

loop_
_geom_torsion_atom_site_label_1
_geom_torsion_atom_site_label_2
_geom_torsion_atom_site_label_3
_geom_torsion_atom_site_label_4
_geom_torsion
O1 Mg1 N1 C15 -80.8(5)
N2 Mg1 N1 C15 96.9(8)
N3 Mg1 N1 C15 177.4(5)
N4 Mg1 N1 C15 18.2(5)
O1 Mg1 N1 C20 84.6(5)
N2 Mg1 N1 C20 -97.6(8)
N3 Mg1 N1 C20 -17.1(5)
N4 Mg1 N1 C20 -176.4(5)
O1 Mg1 N2 C22 79.9(5)
N3 Mg1 N2 C22 -178.1(5)
N1 Mg1 N2 C22 -97.9(8)
N4 Mg1 N2 C22 -19.0(5)
O1 Mg1 N2 C19 -86.1(5)
N3 Mg1 N2 C19 15.9(5)
N1 Mg1 N2 C19 96.1(8)
N4 Mg1 N2 C19 175.0(5)
O1 Mg1 N3 C3 -86.5(6)
N2 Mg1 N3 C3 176.5(6)
N1 Mg1 N3 C3 15.7(6)
N4 Mg1 N3 C3 94.9(8)
O1 Mg1 N3 C11 82.9(5)
N2 Mg1 N3 C11 -14.1(5)
N1 Mg1 N3 C11 -174.9(5)
N4 Mg1 N3 C11 -95.7(8)
O1 Mg1 N4 C16 -83.6(5)
N2 Mg1 N4 C16 13.1(6)
N3 Mg1 N4 C16 95.0(8)
N1 Mg1 N4 C16 174.0(5)
O1 Mg1 N4 C2 89.2(5)
N2 Mg1 N4 C2 -174.0(5)
N3 Mg1 N4 C2 -92.1(8)
N1 Mg1 N4 C2 -13.1(5)
C16 N4 C2 C1 -179.1(6)
Mg1 N4 C2 C1 6.7(9)
C16 N4 C2 C6 -0.5(7)
Mg1 N4 C2 C6 -174.6(4)
C15 C1 C2 N4 1.3(11)
C27 C1 C2 N4 179.7(6)
C15 C1 C2 C6 -177.2(6)
C27 C1 C2 C6 1.2(10)
C11 N3 C3 C9 178.8(6)
Mg1 N3 C3 C9 -10.0(9)
C11 N3 C3 C24 1.5(7)
Mg1 N3 C3 C24 172.8(4)
N4 C2 C6 C12 1.2(8)
C1 C2 C6 C12 179.9(6)
C9 C4 C7 C13 131(29)
N3 C3 C9 C20 -1.3(11)
C24 C3 C9 C20 175.5(7)
N3 C3 C9 C4 178.3(6)
C24 C3 C9 C4 -4.9(10)
C7 C4 C9 C20 -38(32)
C7 C4 C9 C3 142(31)
C29 C8 C10 C22 -27(13)
C29 C8 C10 C16 155(12)
C3 N3 C11 C17 -179.6(6)
Mg1 N3 C11 C17 9.0(9)
C3 N3 C11 C14 -1.7(7)
Mg1 N3 C11 C14 -173.2(4)
C2 C6 C12 C16 -1.4(7)
C4 C7 C13 C30 97(24)
C4 C7 C13 C33 -83(24)
N3 C11 C14 C24 1.3(8)
C17 C11 C14 C24 179.1(7)
C20 N1 C15 C1 174.9(6)
Mg1 N1 C15 C1 -17.0(9)
C20 N1 C15 C18 0.3(7)
Mg1 N1 C15 C18 168.4(4)
C2 C1 C15 N1 4.2(11)
C27 C1 C15 N1 -174.3(6)
C2 C1 C15 C18 178.1(7)
C27 C1 C15 C18 -0.4(9)
C2 N4 C16 C10 -179.2(6)
Mg1 N4 C16 C10 -5.2(9)
C2 N4 C16 C12 -0.4(7)
Mg1 N4 C16 C12 173.6(4)
C22 C10 C16 N4 -4.0(11)
C8 C10 C16 N4 174.6(6)
C22 C10 C16 C12 177.3(6)
C8 C10 C16 C12 -4.0(10)
C6 C12 C16 N4 1.2(8)
C6 C12 C16 C10 180.0(6)
N3 C11 C17 C19 0.6(11)
C14 C11 C17 C19 -177.0(7)
N3 C11 C17 C26 177.6(6)
C14 C11 C17 C26 0.0(10)
C20 C5 C18 C15 0.9(8)
N1 C15 C18 C5 -0.8(8)
C1 C15 C18 C5 -175.4(7)
C22 N2 C19 C17 178.5(6)
Mg1 N2 C19 C17 -12.8(9)
C22 N2 C19 C28 -1.5(7)
Mg1 N2 C19 C28 167.1(5)
C11 C17 C19 N2 1.4(11)
C26 C17 C19 N2 -175.6(6)
C11 C17 C19 C28 -178.5(7)
C26 C17 C19 C28 4.4(10)
C15 N1 C20 C9 -178.6(6)
Mg1 N1 C20 C9 13.4(9)
C15 N1 C20 C5 0.2(7)
Mg1 N1 C20 C5 -167.8(4)
C3 C9 C20 N1 -0.6(11)
C4 C9 C20 N1 179.7(6)
C3 C9 C20 C5 -179.3(6)
C4 C9 C20 C5 1.1(10)
C18 C5 C20 N1 -0.8(8)
C18 C5 C20 C9 178.0(7)
C19 N2 C22 C10 -174.4(6)
Mg1 N2 C22 C10 17.2(9)
C19 N2 C22 C21 1.1(7)
Mg1 N2 C22 C21 -167.3(5)
C16 C10 C22 N2 -2.1(11)
C8 C10 C22 N2 179.2(6)
C16 C10 C22 C21 -177.1(6)
C8 C10 C22 C21 4.2(10)
C28 C21 C22 N2 -0.3(8)
C28 C21 C22 C10 175.2(7)
C11 C14 C24 C3 -0.3(8)
N3 C3 C24 C14 -0.8(8)
C9 C3 C24 C14 -177.9(6)
C38 Si1 C25 C27 28(8)
C40 Si1 C25 C27 147(8)
C59 Si1 C25 C27 -94(8)
C11 C17 C26 C31 -70(17)
C19 C17 C26 C31 108(17)
Si1 C25 C27 C1 0(48)
C2 C1 C27 C25 -155(42)
C15 C1 C27 C25 23(42)
C22 C21 C28 C19 -0.6(8)
N2 C19 C28 C21 1.4(8)
C17 C19 C28 C21 -178.7(7)
C10 C8 C29 C23 42(26)
C48 C23 C29 C8 -173(17)
C46 C23 C29 C8 5(17)
C33 C13 C30 C35 0.1(11)
C7 C13 C30 C35 -179.4(7)
C17 C26 C31 Si2 -51(24)
C55 Si2 C31 C26 -111(10)
C43 Si2 C31 C26 123(10)
C36 Si2 C31 C26 8(10)
C30 C13 C33 C34 -0.1(11)
C7 C13 C33 C34 179.4(7)
C35 C32 C34 C33 1.6(13)
C13 C33 C34 C32 -0.7(12)
C34 C32 C35 C30 -1.6(13)
C13 C30 C35 C32 0.8(12)
C31 Si2 C36 C37 173.5(7)
C55 Si2 C36 C37 -69.2(8)
C43 Si2 C36 C37 60.0(8)
C31 Si2 C36 C44 -57.4(7)
C55 Si2 C36 C44 59.9(7)
C43 Si2 C36 C44 -170.9(6)
C25 Si1 C38 C47 -49.8(7)
C40 Si1 C38 C47 -168.2(7)
C59 Si1 C38 C47 67.3(8)
C25 Si1 C38 C49 179.1(6)
C40 Si1 C38 C49 60.7(7)
C59 Si1 C38 C49 -63.7(7)
C25 Si1 C40 C41 -60.7(9)
C38 Si1 C40 C41 55.8(9)
C59 Si1 C40 C41 -177.0(8)
C25 Si1 C40 C50 61.7(8)
C38 Si1 C40 C50 178.2(7)
C59 Si1 C40 C50 -54.6(8)
C31 Si2 C43 C51 -59.7(8)
C55 Si2 C43 C51 179.9(7)
C36 Si2 C43 C51 54.0(8)
C31 Si2 C43 C56 64.0(8)
C55 Si2 C43 C56 -56.4(9)
C36 Si2 C43 C56 177.7(7)
C46 C39 C45 C53 -2.2(17)
C45 C39 C46 C23 0.3(14)
C48 C23 C46 C39 0.2(14)
C29 C23 C46 C39 -178.5(8)
C46 C23 C48 C53 1.1(17)
C29 C23 C48 C53 179.7(10)
C39 C45 C53 C48 3.4(19)
C23 C48 C53 C45 -2.8(19)
C31 Si2 C55 C54 46.3(13)
C43 Si2 C55 C54 165.4(11)
C36 Si2 C55 C54 -69.7(12)
C31 Si2 C55 C62 -164.0(10)
C43 Si2 C55 C62 -44.9(13)
C36 Si2 C55 C62 80.0(12)
N2 Mg1 O1 C58 -45.3(6)
N3 Mg1 O1 C58 -136.0(5)
N1 Mg1 O1 C58 133.9(5)
N4 Mg1 O1 C58 43.5(6)
C25 Si1 C59 C52 62.4(7)
C38 Si1 C59 C52 -54.7(8)
C40 Si1 C59 C52 -179.5(7)
C25 Si1 C59 C60 -172.8(7)
C38 Si1 C59 C60 70.1(8)
C40 Si1 C59 C60 -54.7(8)

loop_
_cod_changelog_entry_id
_cod_changelog_entry_author
_cod_changelog_entry_date
_cod_changelog_entry_text
1 'Vaitkus, Antanas' 2022-05-09T00:47:00+03:00
;
 Replaced the '(J\(B' sequence with a backslash symbol ('\')
 in multiple data values.
;
